data_9012872
loop_
_publ_author_name
'Berlepsch, P.'
'Armbruster, T.'

_publ_section_title
;The crystal structure of Pb2+-bearing graeserite,
 Pb0.14(Fe,Ti)7AsO12+x(OH)2-x, a mineral of the derbylite group Locality:
 Gorb, Binn valley, Western Alps, Switzerland
;
_journal_name_full 'Schweizerische Mineralogische und Petrographische Mitteilungen'
_journal_page_first 1
_journal_page_last 9
_journal_volume 78
_journal_year 1998
_chemical_compound_source 'Gorb, Binn valley, Western Alps, Switzerland'
_chemical_formula_sum 'As Fe4 H O14 Pb0.14 Ti3'
_chemical_name_mineral Graeserite
_space_group_IT_number 12
_symmetry_space_group_name_Hall '-C 2y'
_symmetry_space_group_name_H-M 'C 1 2/m 1'
_cell_angle_alpha 90
_cell_angle_beta 105.165
_cell_angle_gamma 90
_cell_formula_units_Z 2
_cell_length_a 5.0053
_cell_length_b 14.272
_cell_length_c 7.1736
_cell_volume 494.605
_database_code_amcsd 0015412
_exptl_crystal_density_diffrn 4.673
_cod_original_formula_sum 'Pb.14 (Fe4 Ti3) As O14 H'
_cod_database_code 9012872

loop_
_space_group_symop_operation_xyz
x,y,z
1/2+x,1/2+y,z
x,-y,z
1/2+x,1/2-y,z
-x,y,-z
1/2-x,1/2+y,-z
-x,-y,-z
1/2-x,1/2-y,-z

loop_
_atom_site_aniso_label
_atom_site_aniso_U_11
_atom_site_aniso_U_22
_atom_site_aniso_U_33
_atom_site_aniso_U_12
_atom_site_aniso_U_13
_atom_site_aniso_U_23
Pb 0.00200 0.01800 0.04300 0.00000 -0.01700 0.00000
FeM1 0.00800 0.00590 0.01070 0.00000 0.00140 0.00000
TiM1 0.00800 0.00590 0.01070 0.00000 0.00140 0.00000
FeM2 0.00860 0.00740 0.00880 0.00000 0.00240 0.00000
TiM2 0.00860 0.00740 0.00880 0.00000 0.00240 0.00000
FeM3 0.00780 0.00720 0.00850 0.00130 0.00260 0.00080
TiM3 0.00780 0.00720 0.00850 0.00130 0.00260 0.00080
As 0.02200 0.00520 0.00790 0.00000 0.00030 0.00000
O1 0.01600 0.01200 0.01400 0.00000 0.00600 -0.00200
O2 0.01200 0.01300 0.01100 0.00000 0.00400 -0.00200
O3 0.01400 0.00900 0.01300 0.00000 0.00500 0.00000
O4 0.02000 0.01000 0.01600 0.00000 0.00600 0.00000
O5 0.01200 0.01200 0.01800 0.00000 0.01000 0.00000
O-H5 0.01200 0.01200 0.01800 0.00000 0.01000 0.00000

loop_
_atom_site_label
_atom_site_fract_x
_atom_site_fract_y
_atom_site_fract_z
_atom_site_occupancy
_atom_site_U_iso_or_equiv
_atom_site_type_symbol
_atom_site_attached_hydrogens
Pb -0.45600 0.50000 0.93670 0.07000 0.03166 Pb 0
FeM1 0.00000 0.50000 0.50000 0.57140 0.00836 Fe 0
TiM1 0.00000 0.50000 0.50000 0.42860 0.00836 Ti 0
FeM2 0.50000 0.62037 0.50000 0.57140 0.00823 Fe 0
TiM2 0.50000 0.62037 0.50000 0.42860 0.00823 Ti 0
FeM3 -0.37560 0.81093 0.81360 0.57140 0.00773 Fe 0
TiM3 -0.37560 0.81093 0.81360 0.42860 0.00773 Ti 0
As -0.25150 0.50000 0.91690 0.50000 0.01216 As 0
O1 -0.27020 0.90160 0.66260 1.00000 0.01368 O 0
O2 -0.26080 0.70460 0.67980 1.00000 0.01191 O 0
O3 0.50000 0.71390 0.00000 1.00000 0.01140 O 0
O4 0.50000 0.90410 0.00000 1.00000 0.01482 O 0
O5 -0.27900 0.50000 0.65000 0.50000 0.01292 O 0
O-H5 -0.27900 0.50000 0.65000 0.50000 0.01292 O 1

loop_
_cod_changelog_entry_id
_cod_changelog_entry_author
_cod_changelog_entry_date
_cod_changelog_entry_text
1
;cod-tools version 3.8.0
Id: cif_guess_AMCSD_atom_types 9581 2023-05-17 12:35:41Z saulius
;
2023-05-21T08:54:33+03:00
;Derived atom types and hydrogen counts
from atom names that follow the AMCSD naming convention
(Wat == water, O-H == hydroxyl).
;
2
;cod-tools version 3.10.1
Id: cif_fix_AMCSD_aniso_labels 10200 2024-08-01 14:09:44Z saulius
;
2024-08-02T12:21:49+03:00
;Changed the following '_atom_site_aniso_label' values:
'OH5' -> 'O-H5'
;

loop_
_cod_related_entry_id
_cod_related_entry_database
_cod_related_entry_code
1 AMCSD 0015412
